data_7226970
loop_
_publ_author_name
'Le\'sniewska, Barbara'
'Coleman, Anthony W.'
'Tauran, Yannick'
'Perret, Florent'
'Suwi\'nska, Kinga'

_publ_section_title
;
 Pseudopolymorphs -- a variety of self-organization of
 para-sulphonato-calix[8]arene and phenanthroline in the solid state
;
_journal_issue 46
_journal_name_full CrystEngComm
_journal_page_first 8858
_journal_paper_doi 10.1039/C6CE01753C
_journal_volume 18
_journal_year 2016
_chemical_formula_moiety 'C56 H38 O32 S8 10-, 10(C12 H9 N2 +), 2C2 H6 O, 21H2 O'
_chemical_formula_sum 'C180 H182 N20 O55 S8'
_chemical_formula_weight 3761.94
_chemical_name_systematic
;
 ?
;
_space_group_IT_number 15
_symmetry_cell_setting monoclinic
_symmetry_space_group_name_Hall '-C 2yc'
_symmetry_space_group_name_H-M 'C 1 2/c 1'
_atom_sites_solution_hydrogens geom
_atom_sites_solution_primary direct
_atom_sites_solution_secondary difmap
_audit_creation_method SHELXL-97
_audit_update_record
;
2015-11-19 deposited with the CCDC.
2016-10-31 downloaded from the CCDC.
;
_cell_angle_alpha 90.00
_cell_angle_beta 98.010(3)
_cell_angle_gamma 90.00
_cell_formula_units_Z 4
_cell_length_a 34.8241(9)
_cell_length_b 11.9401(2)
_cell_length_c 41.747(1)
_cell_measurement_reflns_used 16084
_cell_measurement_temperature 100(2)
_cell_measurement_theta_max 71.8909
_cell_measurement_theta_min 4.3739
_cell_volume 17189.2(7)
_computing_structure_refinement 'SHELXL-97 (Sheldrick, 2008)'
_diffrn_ambient_temperature 100(2)
_diffrn_detector_area_resol_mean 16.2974
_diffrn_measured_fraction_theta_full 0.986
_diffrn_measured_fraction_theta_max 0.986
_diffrn_measurement_device_type 'SuperNova, Dual, Cu at zero, Eos'
_diffrn_radiation_monochromator mirror
_diffrn_radiation_source 'SuperNova (Cu) X-ray Source'
_diffrn_radiation_type 'Cu K\a'
_diffrn_radiation_wavelength 1.5418
_diffrn_reflns_av_R_equivalents 0.0429
_diffrn_reflns_av_sigmaI/netI 0.0413
_diffrn_reflns_limit_h_max 25
_diffrn_reflns_limit_h_min -42
_diffrn_reflns_limit_k_max 14
_diffrn_reflns_limit_k_min -14
_diffrn_reflns_limit_l_max 50
_diffrn_reflns_limit_l_min -51
_diffrn_reflns_number 56227
_diffrn_reflns_theta_full 72.04
_diffrn_reflns_theta_max 72.04
_diffrn_reflns_theta_min 4.55
_exptl_absorpt_coefficient_mu 1.773
_exptl_absorpt_correction_T_max 0.8426
_exptl_absorpt_correction_T_min 0.6655
_exptl_absorpt_correction_type multi-scan
_exptl_absorpt_process_details
;
CrysAlisPro, Agilent Technologies,
Version 1.171.35.19 (release 27-10-2011 CrysAlis171 .NET)
(compiled Oct 27 2011,15:02:11)
Empirical absorption correction using spherical harmonics,
 implemented in SCALE3 ABSPACK scaling algorithm.
;
_exptl_crystal_colour colourless
_exptl_crystal_density_diffrn 1.454
_exptl_crystal_density_method 'not measured'
_exptl_crystal_description block
_exptl_crystal_F_000 7880.0
_exptl_crystal_size_max 0.25
_exptl_crystal_size_mid 0.15
_exptl_crystal_size_min 0.10
_refine_diff_density_max 0.885
_refine_diff_density_min -0.636
_refine_diff_density_rms 0.133
_refine_ls_extinction_method none
_refine_ls_goodness_of_fit_ref 1.203
_refine_ls_hydrogen_treatment mixed
_refine_ls_matrix_type full
_refine_ls_number_parameters 1416
_refine_ls_number_reflns 16682
_refine_ls_number_restraints 359
_refine_ls_restrained_S_all 1.192
_refine_ls_R_factor_all 0.1485
_refine_ls_R_factor_gt 0.1372
_refine_ls_shift/su_max 0.000
_refine_ls_shift/su_mean 0.000
_refine_ls_structure_factor_coef Fsqd
_refine_ls_weighting_details 'calc w=1/[\s^2^(Fo^2^)+(0.1059P)^2^+393.8499P] where P=(Fo^2^+2Fc^2^)/3'
_refine_ls_weighting_scheme calc
_refine_ls_wR_factor_gt 0.3708
_refine_ls_wR_factor_ref 0.3747
_reflns_number_gt 14084
_reflns_number_total 16917
_reflns_threshold_expression >2\s(I)
_cod_data_source_file c6ce01753c2.cif
_cod_data_source_block phen_sc8_
_cod_depositor_comments 'Adding full bibliography for 7226969--7226971.cif.'
_cod_original_sg_symbol_H-M C2/c
_cod_database_code 7226970

loop_
_symmetry_equiv_pos_as_xyz
'x, y, z'
'-x, y, -z+1/2'
'x+1/2, y+1/2, z'
'-x+1/2, y+1/2, -z+1/2'
'-x, -y, -z'
'x, -y, z-1/2'
'-x+1/2, -y+1/2, -z'
'x+1/2, -y+1/2, z-1/2'

loop_
_atom_site_label
_atom_site_type_symbol
_atom_site_fract_x
_atom_site_fract_y
_atom_site_fract_z
_atom_site_U_iso_or_equiv
_atom_site_adp_type
_atom_site_occupancy
_atom_site_symmetry_multiplicity
_atom_site_calc_flag
_atom_site_refinement_flags
_atom_site_disorder_assembly
_atom_site_disorder_group
C1A C 0.1158(2) 0.9150(7) 0.43496(18) 0.0306(16) Uani 1 1 d . . .
C1B C 0.1816(2) 0.8474(6) 0.53488(18) 0.0275(15) Uani 1 1 d . . .
C1C C 0.2309(2) 0.6851(6) 0.63664(18) 0.0320(16) Uani 1 1 d . . .
C1D C 0.3596(2) 0.7451(7) 0.65991(19) 0.0346(17) Uani 1 1 d . . .
C2A C 0.1097(2) 1.0313(7) 0.43558(18) 0.0308(16) Uani 1 1 d . A .
H2A H 0.0893 1.0645 0.4212 0.037 Uiso 1 1 calc R . .
C2B C 0.1464(2) 0.8893(6) 0.54208(18) 0.0294(16) Uani 1 1 d . . .
H2B H 0.1320 0.9397 0.5274 0.035 Uiso 1 1 calc R . .
C2C C 0.2164(2) 0.6708(6) 0.66572(18) 0.0300(16) Uani 1 1 d . . .
H2C H 0.1919 0.6356 0.6659 0.036 Uiso 1 1 calc R . .
C2D C 0.3783(2) 0.6758(7) 0.68400(19) 0.0334(17) Uani 1 1 d . C .
H2D H 0.3716 0.6801 0.7053 0.040 Uiso 1 1 calc R . .
C3A C 0.1339(2) 1.0978(7) 0.45757(18) 0.0319(16) Uani 1 1 d . . .
C3B C 0.1321(2) 0.8589(7) 0.57020(19) 0.0332(17) Uani 1 1 d . B .
C3C C 0.2375(2) 0.7080(6) 0.69455(17) 0.0283(15) Uani 1 1 d . . .
C3D C 0.4065(2) 0.6005(7) 0.67744(19) 0.0354(17) Uani 1 1 d . . .
C4A C 0.1627(2) 1.0476(7) 0.47943(18) 0.0328(17) Uani 1 1 d . A .
H4A H 0.1786 1.0933 0.4945 0.039 Uiso 1 1 calc R . .
C4B C 0.1520(2) 0.7802(6) 0.59095(18) 0.0310(16) Uani 1 1 d . . .
H4B H 0.1417 0.7572 0.6098 0.037 Uiso 1 1 calc R . .
C4C C 0.2733(2) 0.7572(6) 0.69438(18) 0.0317(16) Uani 1 1 d . . .
H4C H 0.2877 0.7811 0.7142 0.038 Uiso 1 1 calc R . .
C4D C 0.4175(2) 0.5973(7) 0.64643(19) 0.0337(17) Uani 1 1 d . C .
H4D H 0.4376 0.5482 0.6422 0.040 Uiso 1 1 calc R . .
C5A C 0.1687(2) 0.9341(7) 0.47969(17) 0.0288(15) Uani 1 1 d . . .
C5B C 0.1874(2) 0.7346(7) 0.58414(17) 0.0327(17) Uani 1 1 d . . .
C5C C 0.2888(2) 0.7723(6) 0.66575(18) 0.0304(16) Uani 1 1 d . . .
C5D C 0.3994(2) 0.6647(7) 0.62198(19) 0.0323(17) Uani 1 1 d . . .
C6A C 0.1456(2) 0.8682(6) 0.45656(18) 0.0298(16) Uani 1 1 d . A .
C6B C 0.2024(2) 0.7736(6) 0.55678(18) 0.0285(15) Uani 1 1 d . . .
C6C C 0.2673(2) 0.7337(6) 0.63664(18) 0.0279(15) Uani 1 1 d . . .
C6D C 0.3695(2) 0.7373(6) 0.62828(18) 0.0299(16) Uani 1 1 d . C .
C7A C 0.1987(2) 0.8822(6) 0.50474(18) 0.0288(15) Uani 1 1 d . A .
H7A1 H 0.2199 0.9367 0.5109 0.035 Uiso 1 1 calc R . .
H7A2 H 0.2100 0.8157 0.4954 0.035 Uiso 1 1 calc R . .
C7B C 0.2073(2) 0.6430(7) 0.60551(17) 0.0308(16) Uani 1 1 d . . .
H7B1 H 0.2247 0.6006 0.5930 0.037 Uiso 1 1 calc R . .
H7B2 H 0.1873 0.5903 0.6112 0.037 Uiso 1 1 calc R . .
C7C C 0.3290(2) 0.8258(6) 0.66672(19) 0.0314(16) Uani 1 1 d . . .
H7C1 H 0.3273 0.8871 0.6506 0.038 Uiso 1 1 calc R . .
H7C2 H 0.3367 0.8593 0.6884 0.038 Uiso 1 1 calc R . .
C7D C 0.4110(2) 0.6583(7) 0.58831(19) 0.0327(17) Uani 1 1 d . . .
H7D1 H 0.4377 0.6285 0.5899 0.039 Uiso 1 1 calc R . .
H7D2 H 0.4111 0.7350 0.5793 0.039 Uiso 1 1 calc R . .
O4A O 0.15261(16) 0.7563(4) 0.45680(13) 0.0328(12) Uani 1 1 d . . .
H4A1 H 0.1483 0.7314 0.4378 0.049 Uiso 1 1 calc R A .
O4B O 0.23722(15) 0.7371(5) 0.54950(13) 0.0363(13) Uani 1 1 d . . .
H4B1 H 0.2526 0.7279 0.5667 0.054 Uiso 1 1 calc R . .
O4C O 0.28082(16) 0.7465(5) 0.60781(12) 0.0335(12) Uani 1 1 d . . .
H4C1 H 0.3035 0.7717 0.6110 0.050 Uiso 1 1 calc R . .
O4D O 0.34919(15) 0.7964(4) 0.60451(13) 0.0322(12) Uani 1 1 d . . .
S1A1 S 0.13022(16) 1.2454(4) 0.45981(12) 0.0271(15) Uani 0.74(3) 1 d P A 1
O1A1 O 0.1131(6) 1.2631(19) 0.4884(4) 0.066(7) Uani 0.74(3) 1 d P A 1
O2A1 O 0.1699(4) 1.2875(7) 0.4620(3) 0.039(3) Uani 0.74(3) 1 d P A 1
O3A1 O 0.1058(3) 1.2812(9) 0.4307(2) 0.036(3) Uani 0.74(3) 1 d P A 1
S1A2 S 0.1176(14) 1.240(2) 0.4578(5) 0.093(9) Uani 0.26(3) 1 d PD A 2
O1A2 O 0.1127(7) 1.272(3) 0.4903(5) 0.003(6) Uiso 0.26(3) 1 d PD A 2
O2A2 O 0.1528(18) 1.300(3) 0.4514(11) 0.071(12) Uani 0.26(3) 1 d PDU A 2
O3A2 O 0.084(2) 1.259(5) 0.4346(11) 0.14(3) Uani 0.26(3) 1 d PD A 2
S1B S 0.08910(6) 0.92463(18) 0.57907(5) 0.0379(5) Uani 1 1 d D . .
O1B1 O 0.06759(17) 0.8441(5) 0.59492(16) 0.0353(17) Uani 0.896(12) 1 d P B 1
O2B1 O 0.1015(2) 1.0198(5) 0.5990(2) 0.046(2) Uani 0.896(12) 1 d PD B 1
O3B1 O 0.0685(2) 0.9605(7) 0.54796(17) 0.050(2) Uani 0.896(12) 1 d P B 1
O1B2 O 0.098(2) 1.039(2) 0.573(2) 0.06(2) Uani 0.104(12) 1 d PDU B 2
O2B2 O 0.100(4) 0.881(11) 0.6112(14) 0.14(5) Uiso 0.104(12) 1 d PD B 2
O3B2 O 0.0582(15) 0.849(5) 0.5674(17) 0.06(2) Uani 0.104(12) 1 d PDU B 2
S1C S 0.21687(5) 0.70054(16) 0.73089(4) 0.0307(4) Uani 1 1 d D . .
O1C O 0.23961(15) 0.7759(5) 0.75326(13) 0.0369(13) Uani 1 1 d D . .
O2C O 0.17690(15) 0.7388(5) 0.72262(13) 0.0366(13) Uani 1 1 d D . .
O3C O 0.21899(18) 0.5848(5) 0.74186(14) 0.0417(14) Uani 1 1 d D . .
S1D1 S 0.42914(12) 0.5064(4) 0.70739(12) 0.0330(11) Uani 0.782(14) 1 d P C 1
O1D1 O 0.4518(2) 0.5699(7) 0.73222(18) 0.042(2) Uani 0.782(14) 1 d P C 1
O2D1 O 0.3976(5) 0.4525(14) 0.7190(5) 0.090(6) Uani 0.782(14) 1 d P C 1
O3D1 O 0.4528(2) 0.4272(7) 0.69118(19) 0.044(2) Uani 0.782(14) 1 d P C 1
S1D2 S 0.4232(9) 0.529(2) 0.7132(7) 0.111(14) Uani 0.218(14) 1 d PD C 2
O3D2 O 0.4241(10) 0.602(2) 0.7405(7) 0.059(11) Uani 0.218(14) 1 d PD C 2
O1D2 O 0.3979(8) 0.434(2) 0.7190(6) 0.007(5) Uiso 0.218(14) 1 d PD C 2
O2D2 O 0.4620(10) 0.504(4) 0.7068(10) 0.090(15) Uani 0.218(14) 1 d PDU C 2
C1X C 0.1424(3) 0.7229(7) 0.8075(2) 0.0412(19) Uani 1 1 d . . .
H1X H 0.1287 0.7476 0.7875 0.049 Uiso 1 1 calc R . .
C2X C 0.1278(3) 0.7515(8) 0.8359(2) 0.046(2) Uani 1 1 d . . .
H2X H 0.1050 0.7962 0.8349 0.055 Uiso 1 1 calc R . .
C3X C 0.1458(2) 0.7159(7) 0.8647(2) 0.040(2) Uani 1 1 d . . .
H3X H 0.1358 0.7343 0.8841 0.048 Uiso 1 1 calc R . .
C4X C 0.1801(3) 0.6503(7) 0.8658(2) 0.0372(18) Uani 1 1 d . . .
C5X C 0.1925(2) 0.6305(6) 0.83566(19) 0.0301(16) Uani 1 1 d . . .
C6X C 0.2744(3) 0.4942(7) 0.8053(2) 0.0407(19) Uani 1 1 d . . .
H6X H 0.2825 0.4820 0.7848 0.049 Uiso 1 1 calc R . .
C7X C 0.2971(2) 0.4559(7) 0.8332(2) 0.0399(19) Uani 1 1 d . . .
H7X H 0.3211 0.4193 0.8320 0.048 Uiso 1 1 calc R . .
C8X C 0.2843(3) 0.4722(7) 0.8627(2) 0.041(2) Uani 1 1 d . . .
H8X H 0.2994 0.4454 0.8819 0.050 Uiso 1 1 calc R . .
C9X C 0.2488(2) 0.5283(7) 0.8646(2) 0.0356(18) Uani 1 1 d . . .
C10X C 0.2283(3) 0.5679(7) 0.83590(19) 0.0348(18) Uani 1 1 d . . .
C11X C 0.2016(3) 0.6077(8) 0.8950(2) 0.044(2) Uani 1 1 d . . .
H11X H 0.1925 0.6214 0.9150 0.053 Uiso 1 1 calc R . .
C12X C 0.2349(3) 0.5481(8) 0.8948(2) 0.041(2) Uani 1 1 d . . .
H12X H 0.2487 0.5201 0.9144 0.049 Uiso 1 1 calc R . .
N1X N 0.1743(2) 0.6633(6) 0.80680(16) 0.0378(16) Uani 1 1 d . . .
N2X N 0.24172(19) 0.5472(5) 0.80728(16) 0.0330(14) Uani 1 1 d . . .
H2X1 H 0.2278 0.5705 0.7893 0.040 Uiso 1 1 calc R . .
N1Y N 0.0021(3) 0.5889(8) 0.7109(3) 0.039(2) Uani 0.794(13) 1 d PU D 1
N2Y N 0.0798(3) 0.5585(8) 0.7276(4) 0.0333(19) Uani 0.794(13) 1 d PU D 1
H2YN H 0.0694 0.6258 0.7268 0.040 Uiso 0.794(13) 1 calc PR D 1
C1Y C -0.0357(4) 0.6011(11) 0.7026(3) 0.045(2) Uani 0.794(13) 1 d PU D 1
H1Y H -0.0460 0.6750 0.7015 0.054 Uiso 0.794(13) 1 calc PR D 1
C2Y C -0.0617(3) 0.5117(12) 0.6952(3) 0.047(3) Uani 0.794(13) 1 d PU D 1
H2Y H -0.0886 0.5254 0.6896 0.056 Uiso 0.794(13) 1 calc PR D 1
C3Y C -0.0474(3) 0.4029(11) 0.6962(3) 0.043(2) Uani 0.794(13) 1 d PU D 1
H3Y H -0.0642 0.3411 0.6908 0.052 Uiso 0.794(13) 1 calc PR D 1
C4Y C -0.0073(3) 0.3865(10) 0.7056(3) 0.035(2) Uani 0.794(13) 1 d PU D 1
C5Y C 0.0155(3) 0.4833(9) 0.7123(3) 0.0323(19) Uani 0.794(13) 1 d PU D 1
C6Y C 0.1179(3) 0.5484(11) 0.7351(5) 0.038(2) Uani 0.794(13) 1 d PU D 1
H6Y H 0.1333 0.6139 0.7390 0.045 Uiso 0.794(13) 1 calc PR D 1
C7Y C 0.1359(3) 0.4446(11) 0.7373(4) 0.039(2) Uani 0.794(13) 1 d PU D 1
H7Y H 0.1632 0.4381 0.7428 0.047 Uiso 0.794(13) 1 calc PR D 1
C8Y C 0.1132(4) 0.3528(11) 0.7313(3) 0.041(2) Uani 0.794(13) 1 d PU D 1
H8Y H 0.1251 0.2810 0.7330 0.049 Uiso 0.794(13) 1 calc PR D 1
C9Y C 0.0730(3) 0.3592(10) 0.7228(3) 0.035(2) Uani 0.794(13) 1 d PU D 1
C10Y C 0.0560(3) 0.4671(9) 0.7209(3) 0.0330(19) Uani 0.794(13) 1 d PU D 1
C11Y C 0.0099(3) 0.2780(9) 0.7075(3) 0.041(2) Uani 0.794(13) 1 d PU D 1
H11Y H -0.0060 0.2139 0.7025 0.050 Uiso 0.794(13) 1 calc PR D 1
C12Y C 0.0485(3) 0.2647(9) 0.7162(3) 0.040(2) Uani 0.794(13) 1 d PU D 1
H12Y H 0.0592 0.1915 0.7180 0.048 Uiso 0.794(13) 1 calc PR D 1
N1W N -0.0158(8) 0.406(2) 0.7024(7) 0.046(3) Uani 0.206(13) 1 d PGDU D 2
C1W C -0.0549(8) 0.426(3) 0.6918(8) 0.046(3) Uani 0.206(13) 1 d PGDU D 2
H1W H -0.0716 0.3646 0.6851 0.056 Uiso 0.206(13) 1 calc PR D 2
C2W C -0.0695(7) 0.534(3) 0.6909(9) 0.046(3) Uani 0.206(13) 1 d PGDU D 2
H2W H -0.0962 0.5472 0.6837 0.056 Uiso 0.206(13) 1 calc PR D 2
C3W C -0.0451(8) 0.623(3) 0.7007(9) 0.046(3) Uani 0.206(13) 1 d PGDU D 2
H3W H -0.0550 0.6975 0.7002 0.056 Uiso 0.206(13) 1 calc PR D 2
C4W C -0.0060(7) 0.604(2) 0.7114(8) 0.046(3) Uani 0.206(13) 1 d PGDU D 2
C5W C 0.0086(7) 0.496(2) 0.7122(7) 0.046(3) Uani 0.206(13) 1 d PGDU D 2
N2W N 0.0622(8) 0.368(2) 0.7236(9) 0.046(3) Uani 0.206(13) 1 d PGDU D 2
H2W1 H 0.0463 0.3113 0.7193 0.056 Uiso 0.206(13) 1 calc PR D 2
C6W C 0.1017(9) 0.349(3) 0.7322(12) 0.046(3) Uani 0.206(13) 1 d PGDU D 2
H6W H 0.1115 0.2751 0.7334 0.056 Uiso 0.206(13) 1 calc PR D 2
C7W C 0.1268(7) 0.439(3) 0.7390(16) 0.046(3) Uani 0.206(13) 1 d PGDU D 2
H7W H 0.1538 0.4266 0.7449 0.056 Uiso 0.206(13) 1 calc PR D 2
C8W C 0.1124(7) 0.548(3) 0.7373(19) 0.046(3) Uani 0.206(13) 1 d PGDU D 2
H8W H 0.1296 0.6097 0.7420 0.056 Uiso 0.206(13) 1 calc PR D 2
C9W C 0.0730(8) 0.567(2) 0.729(2) 0.046(3) Uani 0.206(13) 1 d PGDU D 2
C10W C 0.0478(7) 0.477(2) 0.7219(15) 0.046(3) Uani 0.206(13) 1 d PGDU D 2
C11W C 0.0189(9) 0.694(2) 0.7191(10) 0.046(3) Uani 0.206(13) 1 d PDU D 2
H11W H 0.0091 0.7686 0.7179 0.056 Uiso 0.206(13) 1 calc PR D 2
C12W C 0.0582(8) 0.675(2) 0.7287(10) 0.046(3) Uani 0.206(13) 1 d PDU D 2
H12W H 0.0750 0.7364 0.7352 0.056 Uiso 0.206(13) 1 calc PR D 2
C1Z C 0.1729(3) 0.1961(7) 0.5934(2) 0.0398(19) Uani 1 1 d . . .
H1Z H 0.1529 0.1522 0.6005 0.048 Uiso 1 1 calc R . .
C2Z C 0.1763(3) 0.1979(7) 0.5601(2) 0.042(2) Uani 1 1 d . . .
H2Z H 0.1588 0.1558 0.5453 0.050 Uiso 1 1 calc R . .
C3Z C 0.2047(2) 0.2601(7) 0.5492(2) 0.0389(19) Uani 1 1 d . . .
H3Z H 0.2070 0.2625 0.5268 0.047 Uiso 1 1 calc R . .
C4Z C 0.2306(3) 0.3208(7) 0.5717(2) 0.0364(18) Uani 1 1 d . . .
C5Z C 0.2248(2) 0.3145(6) 0.6045(2) 0.0319(16) Uani 1 1 d . . .
C6Z C 0.2707(2) 0.4207(7) 0.6828(2) 0.0369(18) Uani 1 1 d . . .
H6Z H 0.2666 0.4152 0.7047 0.044 Uiso 1 1 calc R . .
C7Z C 0.3019(2) 0.4818(7) 0.6747(2) 0.0382(19) Uani 1 1 d . . .
H7Z H 0.3190 0.5186 0.6911 0.046 Uiso 1 1 calc R . .
C8Z C 0.3077(2) 0.4886(6) 0.6434(2) 0.0338(17) Uani 1 1 d . . .
H8Z H 0.3293 0.5295 0.6379 0.041 Uiso 1 1 calc R . .
C9Z C 0.2818(2) 0.4347(6) 0.6187(2) 0.0314(16) Uani 1 1 d . . .
C10Z C 0.2508(2) 0.3746(6) 0.62816(19) 0.0292(15) Uani 1 1 d . . .
C11Z C 0.2621(3) 0.3863(7) 0.5625(2) 0.0397(19) Uani 1 1 d . . .
H11Z H 0.2654 0.3919 0.5404 0.048 Uiso 1 1 calc R . .
C12Z C 0.2865(2) 0.4390(7) 0.5850(2) 0.0374(18) Uani 1 1 d . . .
H12Z H 0.3074 0.4804 0.5786 0.045 Uiso 1 1 calc R . .
N1Z N 0.19655(19) 0.2534(6) 0.61543(17) 0.0344(15) Uani 1 1 d . . .
N2Z N 0.24656(19) 0.3698(5) 0.65966(16) 0.0331(14) Uani 1 1 d . . .
H2Z1 H 0.2270 0.3313 0.6653 0.040 Uiso 1 1 calc R . .
C1V C 0.0232(3) 0.7498(8) 0.6468(2) 0.045(2) Uani 1 1 d . . .
H1V H 0.0330 0.8213 0.6538 0.055 Uiso 1 1 calc R . .
C2V C -0.0164(3) 0.7387(8) 0.6356(2) 0.047(2) Uani 1 1 d . . .
H2V H -0.0334 0.8013 0.6346 0.057 Uiso 1 1 calc R . .
C3V C -0.0300(3) 0.6324(8) 0.6260(2) 0.044(2) Uani 1 1 d . . .
H3V H -0.0567 0.6218 0.6182 0.053 Uiso 1 1 calc R . .
C4V C -0.0043(2) 0.5405(8) 0.62774(19) 0.0360(18) Uani 1 1 d . . .
C5V C 0.0350(2) 0.5594(7) 0.63897(19) 0.0337(17) Uani 1 1 d . . .
C6V C 0.1247(3) 0.4083(9) 0.6544(2) 0.046(2) Uani 1 1 d . . .
H6V H 0.1511 0.4224 0.6626 0.055 Uiso 1 1 calc R . .
C7V C 0.1147(3) 0.3010(9) 0.6453(2) 0.050(2) Uani 1 1 d . . .
H7V H 0.1338 0.2436 0.6470 0.060 Uiso 1 1 calc R . .
C8V C 0.0772(3) 0.2773(9) 0.6338(2) 0.049(2) Uani 1 1 d . . .
H8V H 0.0698 0.2031 0.6274 0.059 Uiso 1 1 calc R . .
C9V C 0.0494(3) 0.3627(8) 0.6315(2) 0.0398(19) Uani 1 1 d . . .
C10V C 0.0627(2) 0.4701(8) 0.64116(19) 0.0380(19) Uani 1 1 d . . .
C11V C -0.0164(3) 0.4294(8) 0.6183(2) 0.0408(19) Uani 1 1 d . . .
H11V H -0.0429 0.4152 0.6106 0.049 Uiso 1 1 calc R . .
C12V C 0.0090(3) 0.3456(8) 0.6202(2) 0.042(2) Uani 1 1 d . . .
H12V H 0.0001 0.2725 0.6140 0.051 Uiso 1 1 calc R . .
N1V N 0.0475(2) 0.6646(6) 0.64792(18) 0.0406(16) Uani 1 1 d . . .
H1V1 H 0.0723 0.6759 0.6546 0.049 Uiso 1 1 calc R . .
N2V N 0.1004(2) 0.4942(7) 0.65260(17) 0.0436(18) Uani 1 1 d . . .
C1U C 0.4589(3) 0.7360(9) 0.5106(2) 0.051(2) Uani 1 1 d . . .
H1U H 0.4579 0.6613 0.5027 0.062 Uiso 1 1 calc R . .
C2U C 0.4255(3) 0.7953(9) 0.5105(2) 0.049(2) Uani 1 1 d . . .
H2U H 0.4013 0.7608 0.5031 0.059 Uiso 1 1 calc R . .
C3U C 0.4265(3) 0.9067(10) 0.5210(2) 0.054(3) Uani 1 1 d . . .
H3U H 0.4030 0.9477 0.5207 0.065 Uiso 1 1 calc R . .
C4U C 0.4620(2) 0.9575(9) 0.5321(2) 0.044(2) Uani 1 1 d . . .
C5U C 0.4961(3) 0.8896(8) 0.5323(2) 0.043(2) Uani 1 1 d . . .
C6U C 0.5989(3) 0.9109(8) 0.5538(2) 0.050(2) Uani 1 1 d . . .
H6U H 0.6211 0.8652 0.5536 0.060 Uiso 1 1 calc R . .
C7U C 0.6042(3) 1.0210(9) 0.5650(2) 0.050(2) Uani 1 1 d . . .
H7U H 0.6295 1.0487 0.5723 0.060 Uiso 1 1 calc R . .
C8U C 0.5724(3) 1.0881(8) 0.5653(2) 0.047(2) Uani 1 1 d . . .
H8U H 0.5754 1.1628 0.5732 0.056 Uiso 1 1 calc R . .
C9U C 0.5361(3) 1.0468(8) 0.5542(2) 0.042(2) Uani 1 1 d . . .
C10U C 0.5332(2) 0.9347(8) 0.54399(19) 0.0396(19) Uani 1 1 d . . .
C11U C 0.4675(3) 1.0692(9) 0.5425(2) 0.050(2) Uani 1 1 d . . .
H11U H 0.4452 1.1157 0.5420 0.061 Uiso 1 1 calc R . .
C12U C 0.5020(3) 1.1135(9) 0.5530(2) 0.052(2) Uani 1 1 d . . .
H12U H 0.5039 1.1896 0.5596 0.063 Uiso 1 1 calc R . .
N1U N 0.4931(2) 0.7821(7) 0.52183(18) 0.0464(18) Uani 1 1 d . . .
H1U1 H 0.5143 0.7415 0.5224 0.056 Uiso 1 1 calc R . .
N2U N 0.5644(2) 0.8670(7) 0.54352(18) 0.0452(18) Uani 1 1 d . . .
O1S O 0.2257(2) 1.4411(7) 0.47839(19) 0.0614(19) Uani 1 1 d . . .
H1S H 0.2136 1.3813 0.4806 0.092 Uiso 1 1 calc R . .
C1S C 0.1995(3) 1.5359(8) 0.4793(3) 0.050(2) Uani 1 1 d . . .
H1S1 H 0.1798 1.5345 0.4598 0.060 Uiso 1 1 calc R . .
H1S2 H 0.2145 1.6064 0.4790 0.060 Uiso 1 1 calc R . .
C2S C 0.1795(3) 1.5343(9) 0.5088(3) 0.060(3) Uani 1 1 d . . .
H2S1 H 0.1618 1.4702 0.5077 0.090 Uiso 1 1 calc R . .
H2S2 H 0.1647 1.6038 0.5098 0.090 Uiso 1 1 calc R . .
H2S3 H 0.1988 1.5279 0.5281 0.090 Uiso 1 1 calc R . .
O1W O 0.19907(17) 0.2752(5) 0.69804(15) 0.0428(14) Uani 1 1 d . . .
O2W O 0.14494(18) 0.1195(5) 0.70672(16) 0.0461(15) Uani 1 1 d . . .
O3W O 0.11694(19) 0.7657(6) 0.66878(16) 0.0492(16) Uani 1 1 d . . .
O4W O 0.0522(2) 1.1419(6) 0.50616(17) 0.0543(17) Uani 1 1 d . . .
O5W O 0.3354(2) 0.4520(6) 0.74989(16) 0.0520(16) Uani 1 1 d . . .
O6W O 0.39282(19) 0.9887(6) 0.5920(2) 0.061(2) Uani 1 1 d . . .
O7W O -0.0019(3) 0.9794(13) 0.6067(3) 0.101(5) Uani 0.80 1 d P E 1
O8W O 0.5311(3) 0.4715(10) 0.7047(3) 0.056(3) Uani 0.60 1 d P F 1
O9W O -0.0139(2) 1.0025(8) 0.5413(2) 0.052(2) Uani 0.80 1 d P G 1
O10W O 0.0961(3) 0.9902(6) 0.6646(2) 0.041(2) Uani 0.70 1 d P H 1
O12W O 0.0000 0.856(2) 0.7500 0.079(9) Uani 0.40 2 d SP I 1
O13W O 0.0694(3) 0.7799(8) 0.7321(2) 0.058(3) Uani 0.70 1 d P J 1
O14W O 0.0222(15) 0.170(3) 0.7139(10) 0.076(12) Uani 0.20 1 d P K 2
O15W O 0.5250(6) 0.5400(19) 0.6621(5) 0.047(5) Uani 0.30 1 d P L 2
O16W O -0.0118(11) 0.916(4) 0.5575(10) 0.066(10) Uani 0.20 1 d PU M 2

loop_
_atom_site_aniso_label
_atom_site_aniso_U_11
_atom_site_aniso_U_22
_atom_site_aniso_U_33
_atom_site_aniso_U_23
_atom_site_aniso_U_13
_atom_site_aniso_U_12
C1A 0.031(4) 0.033(4) 0.029(4) -0.003(3) 0.006(3) -0.007(3)
C1B 0.027(4) 0.023(4) 0.033(4) -0.002(3) 0.007(3) -0.005(3)
C1C 0.041(4) 0.024(4) 0.030(4) 0.004(3) 0.002(3) -0.005(3)
C1D 0.041(4) 0.029(4) 0.034(4) -0.005(3) 0.005(3) -0.010(3)
C2A 0.025(4) 0.039(4) 0.030(4) 0.002(3) 0.007(3) 0.003(3)
C2B 0.028(4) 0.025(4) 0.036(4) 0.001(3) 0.007(3) 0.000(3)
C2C 0.031(4) 0.024(4) 0.035(4) 0.003(3) 0.005(3) 0.003(3)
C2D 0.034(4) 0.036(4) 0.030(4) -0.005(3) 0.004(3) -0.006(3)
C3A 0.040(4) 0.028(4) 0.029(4) -0.002(3) 0.011(3) -0.003(3)
C3B 0.033(4) 0.029(4) 0.039(4) 0.000(3) 0.010(3) -0.003(3)
C3C 0.033(4) 0.026(4) 0.027(4) 0.001(3) 0.007(3) 0.001(3)
C3D 0.032(4) 0.037(4) 0.035(4) 0.000(3) -0.001(3) -0.004(3)
C4A 0.042(4) 0.030(4) 0.028(4) -0.004(3) 0.007(3) -0.006(3)
C4B 0.032(4) 0.031(4) 0.032(4) -0.004(3) 0.012(3) -0.008(3)
C4C 0.040(4) 0.026(4) 0.028(4) -0.003(3) 0.002(3) 0.000(3)
C4D 0.025(4) 0.037(4) 0.040(4) -0.003(3) 0.004(3) -0.004(3)
C5A 0.028(4) 0.033(4) 0.027(4) 0.000(3) 0.009(3) 0.003(3)
C5B 0.031(4) 0.042(5) 0.024(3) 0.000(3) 0.001(3) -0.004(3)
C5C 0.035(4) 0.023(4) 0.034(4) -0.002(3) 0.006(3) 0.004(3)
C5D 0.029(4) 0.031(4) 0.037(4) -0.004(3) 0.003(3) -0.013(3)
C6A 0.035(4) 0.027(4) 0.029(4) 0.000(3) 0.011(3) -0.002(3)
C6B 0.026(4) 0.027(4) 0.033(4) -0.003(3) 0.005(3) -0.001(3)
C6C 0.030(4) 0.023(4) 0.033(4) 0.003(3) 0.011(3) 0.009(3)
C6D 0.029(4) 0.027(4) 0.034(4) -0.004(3) 0.003(3) -0.007(3)
C7A 0.025(4) 0.029(4) 0.033(4) 0.001(3) 0.007(3) 0.001(3)
C7B 0.030(4) 0.034(4) 0.028(4) 0.002(3) 0.003(3) -0.001(3)
C7C 0.032(4) 0.026(4) 0.037(4) -0.006(3) 0.008(3) -0.004(3)
C7D 0.024(4) 0.037(4) 0.037(4) -0.005(3) 0.006(3) -0.005(3)
O4A 0.039(3) 0.026(3) 0.034(3) 0.000(2) 0.008(2) 0.001(2)
O4B 0.029(3) 0.049(3) 0.032(3) 0.003(2) 0.007(2) 0.008(3)
O4C 0.034(3) 0.035(3) 0.032(3) 0.001(2) 0.006(2) -0.004(2)
O4D 0.033(3) 0.029(3) 0.035(3) 0.000(2) 0.008(2) -0.002(2)
S1A1 0.032(2) 0.0201(18) 0.031(2) 0.0018(13) 0.0106(14) 0.0023(13)
O1A1 0.091(11) 0.046(9) 0.065(9) -0.012(5) 0.028(6) 0.000(6)
O2A1 0.035(5) 0.025(4) 0.059(6) -0.005(4) 0.014(5) -0.003(4)
O3A1 0.058(6) 0.025(4) 0.026(4) 0.004(3) 0.007(4) 0.009(4)
S1A2 0.12(2) 0.078(13) 0.073(11) -0.040(9) -0.025(11) 0.042(13)
O2A2 0.074(15) 0.068(14) 0.074(14) 0.002(9) 0.017(10) -0.008(9)
O3A2 0.16(7) 0.11(5) 0.11(4) -0.04(3) -0.06(4) 0.08(5)
S1B 0.0297(10) 0.0364(11) 0.0497(12) 0.0011(9) 0.0131(8) -0.0013(8)
O1B1 0.028(3) 0.032(3) 0.048(4) 0.002(3) 0.015(3) -0.006(3)
O2B1 0.041(4) 0.019(3) 0.081(6) -0.009(3) 0.018(3) -0.005(3)
O3B1 0.046(4) 0.062(5) 0.043(4) 0.015(3) 0.010(3) 0.006(4)
O1B2 0.06(2) 0.06(2) 0.06(2) 0.000(10) 0.010(10) -0.002(10)
O3B2 0.05(2) 0.06(2) 0.06(2) -0.002(10) 0.011(10) -0.007(10)
S1C 0.0318(9) 0.0328(10) 0.0279(9) -0.0006(7) 0.0060(7) 0.0006(8)
O1C 0.034(3) 0.040(3) 0.037(3) -0.007(2) 0.005(2) 0.001(2)
O2C 0.031(3) 0.044(3) 0.034(3) 0.000(2) 0.004(2) 0.001(3)
O3C 0.059(4) 0.028(3) 0.041(3) 0.006(2) 0.015(3) 0.007(3)
S1D1 0.0279(17) 0.0416(18) 0.0287(17) 0.0057(13) 0.0012(12) -0.0037(13)
O1D1 0.037(4) 0.053(5) 0.033(4) -0.008(3) -0.009(3) 0.003(4)
O2D1 0.066(8) 0.065(10) 0.140(13) 0.047(9) 0.017(7) 0.002(7)
O3D1 0.045(5) 0.037(5) 0.049(5) 0.000(3) 0.004(3) 0.015(4)
S1D2 0.11(2) 0.16(3) 0.065(15) -0.005(15) 0.003(13) 0.014(19)
O3D2 0.08(3) 0.036(17) 0.056(19) -0.005(14) 0.005(17) 0.034(17)
O2D2 0.089(17) 0.089(17) 0.092(17) 0.004(10) 0.012(10) 0.004(10)
C1X 0.045(5) 0.026(4) 0.054(5) 0.003(4) 0.014(4) -0.001(4)
C2X 0.058(6) 0.031(4) 0.052(5) -0.001(4) 0.019(4) -0.001(4)
C3X 0.031(4) 0.034(4) 0.059(5) -0.010(4) 0.021(4) -0.006(3)
C4X 0.047(5) 0.024(4) 0.041(4) -0.004(3) 0.012(4) -0.011(4)
C5X 0.035(4) 0.019(3) 0.040(4) -0.002(3) 0.014(3) -0.008(3)
C6X 0.043(5) 0.029(4) 0.052(5) 0.000(4) 0.013(4) -0.009(4)
C7X 0.035(4) 0.021(4) 0.065(6) 0.000(4) 0.011(4) -0.001(3)
C8X 0.043(5) 0.025(4) 0.054(5) 0.008(4) 0.000(4) -0.007(4)
C9X 0.042(5) 0.025(4) 0.040(4) 0.002(3) 0.006(3) -0.008(3)
C10X 0.047(5) 0.026(4) 0.033(4) 0.000(3) 0.012(3) -0.011(3)
C11X 0.055(6) 0.043(5) 0.036(4) -0.002(4) 0.011(4) -0.014(4)
C12X 0.044(5) 0.039(5) 0.039(4) 0.004(4) 0.001(4) -0.013(4)
N1X 0.045(4) 0.033(4) 0.038(4) 0.000(3) 0.012(3) -0.009(3)
N2X 0.034(3) 0.027(3) 0.040(4) 0.003(3) 0.013(3) -0.001(3)
N1Y 0.042(4) 0.034(4) 0.042(4) -0.004(3) 0.009(4) 0.002(3)
N2Y 0.034(4) 0.028(4) 0.039(4) 0.000(3) 0.008(4) -0.002(3)
C1Y 0.042(5) 0.046(5) 0.048(5) 0.000(5) 0.010(4) -0.003(4)
C2Y 0.032(5) 0.056(6) 0.053(6) 0.002(5) 0.011(4) -0.004(4)
C3Y 0.033(5) 0.050(5) 0.048(5) -0.001(5) 0.011(4) -0.012(4)
C4Y 0.036(4) 0.034(4) 0.039(4) -0.001(4) 0.013(4) -0.010(3)
C5Y 0.036(4) 0.027(4) 0.036(4) -0.001(3) 0.013(3) -0.009(3)
C6Y 0.031(4) 0.042(4) 0.041(5) -0.003(4) 0.008(4) -0.001(4)
C7Y 0.035(5) 0.043(5) 0.040(5) 0.002(4) 0.008(5) 0.003(4)
C8Y 0.046(5) 0.043(5) 0.037(5) 0.003(4) 0.012(5) 0.003(4)
C9Y 0.044(4) 0.032(4) 0.034(4) 0.001(3) 0.015(4) -0.004(3)
C10Y 0.036(4) 0.032(4) 0.033(4) -0.001(3) 0.012(4) -0.007(3)
C11Y 0.051(5) 0.031(4) 0.045(5) -0.003(4) 0.014(4) -0.011(4)
C12Y 0.054(5) 0.028(4) 0.042(5) 0.003(4) 0.015(4) -0.006(4)
N1W 0.053(5) 0.051(5) 0.037(5) 0.005(5) 0.010(5) 0.004(4)
C1W 0.053(5) 0.051(5) 0.037(6) 0.005(5) 0.010(5) 0.004(4)
C2W 0.053(5) 0.051(5) 0.037(6) 0.005(5) 0.010(5) 0.004(4)
C3W 0.053(5) 0.051(5) 0.036(6) 0.005(5) 0.010(5) 0.004(4)
C4W 0.053(5) 0.051(5) 0.036(5) 0.005(5) 0.010(5) 0.004(4)
C5W 0.053(5) 0.051(5) 0.036(5) 0.005(5) 0.010(5) 0.004(4)
N2W 0.053(5) 0.051(5) 0.036(6) 0.005(5) 0.010(5) 0.004(4)
C6W 0.053(5) 0.051(5) 0.036(6) 0.005(5) 0.010(5) 0.004(4)
C7W 0.053(5) 0.051(5) 0.036(6) 0.005(5) 0.010(5) 0.004(4)
C8W 0.053(5) 0.051(5) 0.036(6) 0.005(5) 0.010(5) 0.004(4)
C9W 0.053(5) 0.051(5) 0.036(5) 0.005(5) 0.010(5) 0.004(4)
C10W 0.053(5) 0.051(5) 0.036(5) 0.005(5) 0.010(5) 0.004(4)
C11W 0.053(5) 0.051(5) 0.036(5) 0.005(5) 0.010(5) 0.004(4)
C12W 0.053(5) 0.051(5) 0.036(6) 0.005(5) 0.010(5) 0.004(4)
C1Z 0.037(4) 0.026(4) 0.055(5) -0.005(4) 0.003(4) -0.005(3)
C2Z 0.041(5) 0.036(5) 0.050(5) -0.010(4) 0.008(4) -0.010(4)
C3Z 0.042(5) 0.028(4) 0.048(5) -0.010(3) 0.007(4) 0.002(4)
C4Z 0.044(5) 0.023(4) 0.042(4) -0.006(3) 0.007(4) 0.000(3)
C5Z 0.027(4) 0.019(4) 0.050(5) -0.004(3) 0.009(3) 0.001(3)
C6Z 0.040(4) 0.033(4) 0.037(4) 0.004(3) 0.003(3) -0.004(4)
C7Z 0.040(5) 0.023(4) 0.049(5) -0.001(3) -0.003(4) -0.007(3)
C8Z 0.026(4) 0.025(4) 0.050(5) 0.002(3) 0.005(3) -0.008(3)
C9Z 0.025(4) 0.020(4) 0.049(5) 0.000(3) 0.003(3) -0.001(3)
C10Z 0.029(4) 0.019(3) 0.040(4) 0.002(3) 0.004(3) -0.002(3)
C11Z 0.047(5) 0.030(4) 0.045(5) -0.006(3) 0.018(4) -0.004(4)
C12Z 0.034(4) 0.034(4) 0.046(5) -0.004(4) 0.013(3) 0.000(3)
N1Z 0.033(3) 0.026(3) 0.046(4) -0.004(3) 0.012(3) 0.001(3)
N2Z 0.029(3) 0.025(3) 0.044(4) 0.000(3) 0.001(3) 0.001(3)
C1V 0.041(5) 0.038(5) 0.060(6) 0.000(4) 0.016(4) -0.005(4)
C2V 0.039(5) 0.043(5) 0.062(6) -0.002(4) 0.015(4) -0.005(4)
C3V 0.037(5) 0.045(5) 0.052(5) 0.002(4) 0.009(4) -0.004(4)
C4V 0.029(4) 0.045(5) 0.035(4) 0.000(3) 0.009(3) 0.002(4)
C5V 0.031(4) 0.039(4) 0.033(4) 0.000(3) 0.011(3) -0.004(3)
C6V 0.036(5) 0.062(6) 0.042(5) 0.006(4) 0.011(4) 0.008(4)
C7V 0.051(6) 0.065(7) 0.036(5) 0.006(4) 0.007(4) 0.013(5)
C8V 0.053(6) 0.058(6) 0.037(5) 0.005(4) 0.010(4) 0.012(5)
C9V 0.043(5) 0.045(5) 0.033(4) 0.002(4) 0.009(3) 0.005(4)
C10V 0.032(4) 0.051(5) 0.032(4) 0.007(4) 0.010(3) 0.002(4)
C11V 0.039(5) 0.046(5) 0.038(4) 0.001(4) 0.007(4) -0.004(4)
C12V 0.046(5) 0.042(5) 0.040(5) -0.001(4) 0.008(4) -0.002(4)
N1V 0.032(4) 0.045(4) 0.047(4) 0.004(3) 0.011(3) -0.001(3)
N2V 0.035(4) 0.062(5) 0.035(4) 0.007(3) 0.008(3) 0.002(4)
C1U 0.044(5) 0.058(6) 0.054(6) 0.002(5) 0.011(4) -0.008(5)
C2U 0.040(5) 0.067(7) 0.042(5) 0.007(4) 0.012(4) -0.008(5)
C3U 0.046(5) 0.075(7) 0.042(5) 0.004(5) 0.010(4) 0.005(5)
C4U 0.030(4) 0.070(7) 0.033(4) 0.003(4) 0.008(3) -0.002(4)
C5U 0.052(5) 0.043(5) 0.033(4) 0.001(4) 0.008(4) -0.002(4)
C6U 0.041(5) 0.044(5) 0.064(6) -0.003(4) 0.004(4) 0.002(4)
C7U 0.051(6) 0.050(6) 0.050(5) -0.007(4) 0.010(4) -0.008(5)
C8U 0.058(6) 0.039(5) 0.046(5) -0.001(4) 0.013(4) 0.002(4)
C9U 0.055(5) 0.043(5) 0.031(4) 0.003(4) 0.013(4) 0.007(4)
C10U 0.038(4) 0.050(5) 0.032(4) 0.006(4) 0.006(3) 0.009(4)
C11U 0.054(6) 0.053(6) 0.045(5) 0.005(4) 0.009(4) 0.017(5)
C12U 0.069(7) 0.046(6) 0.044(5) 0.006(4) 0.015(5) -0.005(5)
N1U 0.041(4) 0.052(5) 0.047(4) -0.002(4) 0.008(3) -0.004(4)
N2U 0.045(4) 0.043(4) 0.048(4) -0.006(3) 0.006(3) 0.009(3)
O1S 0.059(4) 0.058(5) 0.065(5) -0.009(4) -0.001(4) 0.017(4)
C1S 0.038(5) 0.033(5) 0.078(7) -0.005(4) 0.002(4) 0.003(4)
C2S 0.081(8) 0.038(5) 0.055(6) -0.011(4) -0.008(5) 0.014(5)
O1W 0.040(3) 0.041(3) 0.047(3) 0.009(3) 0.002(3) -0.003(3)
O2W 0.041(3) 0.033(3) 0.065(4) -0.001(3) 0.011(3) -0.003(3)
O3W 0.048(4) 0.042(4) 0.056(4) 0.004(3) 0.001(3) -0.012(3)
O4W 0.050(4) 0.052(4) 0.063(4) -0.006(3) 0.016(3) -0.006(3)
O5W 0.060(4) 0.039(4) 0.058(4) -0.006(3) 0.016(3) -0.003(3)
O6W 0.037(4) 0.037(4) 0.107(6) 0.011(4) 0.006(4) -0.004(3)
O7W 0.050(6) 0.170(13) 0.090(8) 0.053(8) 0.038(5) 0.050(7)
O8W 0.051(7) 0.050(7) 0.064(7) -0.015(5) -0.007(5) 0.024(5)
O9W 0.032(4) 0.060(6) 0.066(5) -0.004(4) 0.010(4) 0.004(4)
O10W 0.055(5) 0.018(4) 0.045(5) -0.009(3) -0.016(4) 0.006(4)
O12W 0.09(2) 0.028(13) 0.11(2) 0.000 -0.026(18) 0.000
O13W 0.081(7) 0.037(5) 0.054(6) -0.004(4) 0.010(5) -0.019(5)
O14W 0.12(4) 0.05(2) 0.06(2) 0.009(18) 0.01(2) -0.01(2)
O15W 0.042(11) 0.053(13) 0.046(12) -0.019(10) 0.010(9) -0.004(10)
O16W 0.058(12) 0.066(13) 0.074(13) -0.002(9) 0.009(9) -0.002(9)

loop_
_atom_type_symbol
_atom_type_description
_atom_type_scat_dispersion_real
_atom_type_scat_dispersion_imag
_atom_type_scat_source
C C 0.0181 0.0091 'International Tables Vol C Tables 4.2.6.8 and 6.1.1.4'
H H 0.0000 0.0000 'International Tables Vol C Tables 4.2.6.8 and 6.1.1.4'
N N 0.0311 0.0180 'International Tables Vol C Tables 4.2.6.8 and 6.1.1.4'
O O 0.0492 0.0322 'International Tables Vol C Tables 4.2.6.8 and 6.1.1.4'
S S 0.3331 0.5567 'International Tables Vol C Tables 4.2.6.8 and 6.1.1.4'

loop_
_geom_angle_atom_site_label_1
_geom_angle_atom_site_label_2
_geom_angle_atom_site_label_3
_geom_angle
_geom_angle_site_symmetry_1
_geom_angle_site_symmetry_3
C6A C1A C2A 119.0(7) . .
C6A C1A C7D 121.1(7) . 7_566
C2A C1A C7D 119.8(7) . 7_566
C2B C1B C6B 118.5(7) . .
C2B C1B C7A 122.5(7) . .
C6B C1B C7A 119.0(6) . .
C2C C1C C6C 119.6(7) . .
C2C C1C C7B 119.0(7) . .
C6C C1C C7B 121.4(7) . .
C2D C1D C6D 119.1(8) . .
C2D C1D C7C 121.3(7) . .
C6D C1D C7C 119.6(7) . .
C3A C2A C1A 119.5(7) . .
C3A C2A H2A 120.2 . .
C1A C2A H2A 120.2 . .
C3B C2B C1B 121.3(7) . .
C3B C2B H2B 119.4 . .
C1B C2B H2B 119.4 . .
C1C C2C C3C 120.2(7) . .
C1C C2C H2C 119.9 . .
C3C C2C H2C 119.9 . .
C3D C2D C1D 121.0(7) . .
C3D C2D H2D 119.5 . .
C1D C2D H2D 119.5 . .
C4A C3A C2A 119.8(7) . .
C4A C3A S1A1 116.3(6) . .
C2A C3A S1A1 123.9(7) . .
C4A C3A S1A2 127.1(12) . .
C2A C3A S1A2 112.2(13) . .
S1A1 C3A S1A2 14.3(15) . .
C2B C3B C4B 119.7(7) . .
C2B C3B S1B 118.3(6) . .
C4B C3B S1B 122.0(6) . .
C4C C3C C2C 120.0(7) . .
C4C C3C S1C 120.1(6) . .
C2C C3C S1C 119.8(6) . .
C2D C3D C4D 119.5(8) . .
C2D C3D S1D2 108.0(11) . .
C4D C3D S1D2 132.4(12) . .
C2D C3D S1D1 121.8(7) . .
C4D C3D S1D1 118.7(7) . .
S1D2 C3D S1D1 14.1(9) . .
C5A C4A C3A 121.7(7) . .
C5A C4A H4A 119.2 . .
C3A C4A H4A 119.2 . .
C3B C4B C5B 120.5(7) . .
C3B C4B H4B 119.8 . .
C5B C4B H4B 119.8 . .
C3C C4C C5C 121.3(7) . .
C3C C4C H4C 119.4 . .
C5C C4C H4C 119.4 . .
C5D C4D C3D 120.8(8) . .
C5D C4D H4D 119.6 . .
C3D C4D H4D 119.6 . .
C4A C5A C6A 118.4(7) . .
C4A C5A C7A 120.2(7) . .
C6A C5A C7A 121.4(7) . .
C6B C5B C4B 118.1(7) . .
C6B C5B C7B 121.9(7) . .
C4B C5B C7B 119.9(7) . .
C4C C5C C6C 118.4(7) . .
C4C C5C C7C 119.5(7) . .
C6C C5C C7C 122.0(7) . .
C4D C5D C6D 119.6(7) . .
C4D C5D C7D 120.2(7) . .
C6D C5D C7D 120.2(7) . .
O4A C6A C1A 121.0(7) . .
O4A C6A C5A 117.4(7) . .
C1A C6A C5A 121.5(7) . .
O4B C6B C1B 116.9(7) . .
O4B C6B C5B 121.3(7) . .
C1B C6B C5B 121.7(7) . .
O4C C6C C1C 118.2(7) . .
O4C C6C C5C 121.2(7) . .
C1C C6C C5C 120.5(7) . .
O4D C6D C5D 121.0(7) . .
O4D C6D C1D 119.1(7) . .
C5D C6D C1D 119.8(7) . .
C5A C7A C1B 111.8(6) . .
C5A C7A H7A1 109.3 . .
C1B C7A H7A1 109.3 . .
C5A C7A H7A2 109.3 . .
C1B C7A H7A2 109.3 . .
H7A1 C7A H7A2 107.9 . .
C5B C7B C1C 114.3(7) . .
C5B C7B H7B1 108.7 . .
C1C C7B H7B1 108.7 . .
C5B C7B H7B2 108.7 . .
C1C C7B H7B2 108.7 . .
H7B1 C7B H7B2 107.6 . .
C1D C7C C5C 113.5(6) . .
C1D C7C H7C1 108.9 . .
C5C C7C H7C1 108.9 . .
C1D C7C H7C2 108.9 . .
C5C C7C H7C2 108.9 . .
H7C1 C7C H7C2 107.7 . .
C5D C7D C1A 113.6(6) . 7_566
C5D C7D H7D1 108.8 . .
C1A C7D H7D1 108.8 7_566 .
C5D C7D H7D2 108.8 . .
C1A C7D H7D2 108.8 7_566 .
H7D1 C7D H7D2 107.7 . .
C6A O4A H4A1 109.5 . .
C6B O4B H4B1 109.5 . .
C6C O4C H4C1 109.5 . .
O1A1 S1A1 O3A1 113.3(10) . .
O1A1 S1A1 O2A1 113.5(10) . .
O3A1 S1A1 O2A1 113.1(6) . .
O1A1 S1A1 C3A 103.5(10) . .
O3A1 S1A1 C3A 106.7(6) . .
O2A1 S1A1 C3A 105.7(5) . .
O3A2 S1A2 O1A2 113(2) . .
O3A2 S1A2 O2A2 115(3) . .
O1A2 S1A2 O2A2 104(2) . .
O3A2 S1A2 C3A 112(3) . .
O1A2 S1A2 C3A 110(2) . .
O2A2 S1A2 C3A 101(2) . .
O1B2 S1B O3B2 135(4) . .
O1B2 S1B O1B1 149(3) . .
O3B2 S1B O1B1 47(3) . .
O1B2 S1B O2B1 45(3) . .
O3B2 S1B O2B1 147(3) . .
O1B1 S1B O2B1 113.4(4) . .
O1B2 S1B O2B2 118(7) . .
O3B2 S1B O2B2 101(7) . .
O1B1 S1B O2B2 55(6) . .
O2B1 S1B O2B2 74(6) . .
O1B2 S1B O3B1 70(3) . .
O3B2 S1B O3B1 68(3) . .
O1B1 S1B O3B1 112.5(4) . .
O2B1 S1B O3B1 110.7(5) . .
O2B2 S1B O3B1 166(6) . .
O1B2 S1B C3B 100(3) . .
O3B2 S1B C3B 105(3) . .
O1B1 S1B C3B 108.0(4) . .
O2B1 S1B C3B 106.0(4) . .
O2B2 S1B C3B 85(6) . .
O3B1 S1B C3B 105.6(4) . .
O1C S1C O3C 112.8(4) . .
O1C S1C O2C 112.0(3) . .
O3C S1C O2C 112.1(4) . .
O1C S1C C3C 105.7(4) . .
O3C S1C C3C 108.0(3) . .
O2C S1C C3C 105.6(3) . .
O2D1 S1D1 O1D1 111.6(10) . .
O2D1 S1D1 O3D1 112.0(9) . .
O1D1 S1D1 O3D1 112.7(5) . .
O2D1 S1D1 C3D 103.8(8) . .
O1D1 S1D1 C3D 108.6(5) . .
O3D1 S1D1 C3D 107.6(5) . .
O3D2 S1D2 O2D2 111(2) . .
O3D2 S1D2 O1D2 106.6(19) . .
O2D2 S1D2 O1D2 118(2) . .
O3D2 S1D2 C3D 110(2) . .
O2D2 S1D2 C3D 99(2) . .
O1D2 S1D2 C3D 112(2) . .
N1X C1X C2X 124.0(9) . .
N1X C1X H1X 118.0 . .
C2X C1X H1X 118.0 . .
C3X C2X C1X 120.0(9) . .
C3X C2X H2X 120.0 . .
C1X C2X H2X 120.0 . .
C2X C3X C4X 119.3(8) . .
C2X C3X H3X 120.4 . .
C4X C3X H3X 120.4 . .
C5X C4X C3X 115.2(8) . .
C5X C4X C11X 120.8(8) . .
C3X C4X C11X 124.1(8) . .
N1X C5X C4X 126.1(8) . .
N1X C5X C10X 117.1(7) . .
C4X C5X C10X 116.8(7) . .
N2X C6X C7X 120.1(8) . .
N2X C6X H6X 120.0 . .
C7X C6X H6X 120.0 . .
C8X C7X C6X 118.9(8) . .
C8X C7X H7X 120.6 . .
C6X C7X H7X 120.6 . .
C7X C8X C9X 120.7(8) . .
C7X C8X H8X 119.6 . .
C9X C8X H8X 119.6 . .
C10X C9X C8X 117.3(8) . .
C10X C9X C12X 120.5(8) . .
C8X C9X C12X 122.2(8) . .
N2X C10X C9X 119.8(8) . .
N2X C10X C5X 119.1(7) . .
C9X C10X C5X 121.2(7) . .
C12X C11X C4X 121.7(8) . .
C12X C11X H11X 119.1 . .
C4X C11X H11X 119.1 . .
C11X C12X C9X 119.0(8) . .
C11X C12X H12X 120.5 . .
C9X C12X H12X 120.5 . .
C1X N1X C5X 115.5(7) . .
C6X N2X C10X 123.2(8) . .
C6X N2X H2X1 118.4 . .
C10X N2X H2X1 118.4 . .
C1Y N1Y C5Y 116.3(10) . .
C6Y N2Y C10Y 122.1(9) . .
C6Y N2Y H2YN 119.0 . .
C10Y N2Y H2YN 119.0 . .
N1Y C1Y C2Y 124.1(12) . .
N1Y C1Y H1Y 118.0 . .
C2Y C1Y H1Y 118.0 . .
C3Y C2Y C1Y 119.1(11) . .
C3Y C2Y H2Y 120.5 . .
C1Y C2Y H2Y 120.5 . .
C2Y C3Y C4Y 118.4(10) . .
C2Y C3Y H3Y 120.8 . .
C4Y C3Y H3Y 120.8 . .
C5Y C4Y C3Y 116.8(10) . .
C5Y C4Y C11Y 120.9(10) . .
C3Y C4Y C11Y 122.3(10) . .
N1Y C5Y C4Y 125.3(10) . .
N1Y C5Y C10Y 117.8(9) . .
C4Y C5Y C10Y 116.9(9) . .
N2Y C6Y C7Y 121.7(10) . .
N2Y C6Y H6Y 119.2 . .
C7Y C6Y H6Y 119.2 . .
C8Y C7Y C6Y 117.8(10) . .
C8Y C7Y H7Y 121.1 . .
C6Y C7Y H7Y 121.1 . .
C7Y C8Y C9Y 122.7(11) . .
C7Y C8Y H8Y 118.6 . .
C9Y C8Y H8Y 118.6 . .
C8Y C9Y C10Y 117.4(10) . .
C8Y C9Y C12Y 124.2(11) . .
C10Y C9Y C12Y 118.4(10) . .
N2Y C10Y C9Y 118.3(9) . .
N2Y C10Y C5Y 119.5(9) . .
C9Y C10Y C5Y 122.2(9) . .
C12Y C11Y C4Y 121.1(10) . .
C12Y C11Y H11Y 119.5 . .
C4Y C11Y H11Y 119.5 . .
C11Y C12Y C9Y 120.6(11) . .
C11Y C12Y H12Y 119.7 . .
C9Y C12Y H12Y 119.7 . .
C1W N1W C5W 120.0 . .
C2W C1W N1W 120.0 . .
C2W C1W H1W 120.0 . .
N1W C1W H1W 120.0 . .
C3W C2W C1W 120.0 . .
C3W C2W H2W 120.0 . .
C1W C2W H2W 120.0 . .
C2W C3W C4W 120.0 . .
C2W C3W H3W 120.0 . .
C4W C3W H3W 120.0 . .
C3W C4W C5W 120.0 . .
C3W C4W C11W 119.8(5) . .
C5W C4W C11W 120.0(5) . .
C10W C5W C4W 120.0(2) . .
C10W C5W N1W 120.0(3) . .
C4W C5W N1W 120.0 . .
C6W N2W C10W 120.0 . .
C6W N2W H2W1 120.0 . .
C10W N2W H2W1 120.0 . .
C7W C6W N2W 120.0 . .
C7W C6W H6W 120.0 . .
N2W C6W H6W 120.0 . .
C6W C7W C8W 120.0 . .
C6W C7W H7W 120.0 . .
C8W C7W H7W 120.0 . .
C7W C8W C9W 120.00(6) . .
C7W C8W H8W 120.0 . .
C9W C8W H8W 120.0 . .
C10W C9W C8W 120.0 . .
C10W C9W C12W 119.8(8) . .
C8W C9W C12W 120.1(8) . .
C5W C10W C9W 120.1(5) . .
C5W C10W N2W 119.9(5) . .
C9W C10W N2W 120.0 . .
C12W C11W C4W 119.9(8) . .
C12W C11W H11W 120.1 . .
C4W C11W H11W 120.1 . .
C11W C12W C9W 120.0(9) . .
C11W C12W H12W 120.0 . .
C9W C12W H12W 120.0 . .
N1Z C1Z C2Z 122.8(8) . .
N1Z C1Z H1Z 118.6 . .
C2Z C1Z H1Z 118.6 . .
C3Z C2Z C1Z 119.9(8) . .
C3Z C2Z H2Z 120.0 . .
C1Z C2Z H2Z 120.0 . .
C2Z C3Z C4Z 119.1(8) . .
C2Z C3Z H3Z 120.4 . .
C4Z C3Z H3Z 120.4 . .
C3Z C4Z C5Z 116.8(8) . .
C3Z C4Z C11Z 123.0(8) . .
C5Z C4Z C11Z 120.2(7) . .
N1Z C5Z C4Z 124.4(7) . .
N1Z C5Z C10Z 117.1(7) . .
C4Z C5Z C10Z 118.5(7) . .
N2Z C6Z C7Z 120.0(8) . .
N2Z C6Z H6Z 120.0 . .
C7Z C6Z H6Z 120.0 . .
C8Z C7Z C6Z 119.6(8) . .
C8Z C7Z H7Z 120.2 . .
C6Z C7Z H7Z 120.2 . .
C7Z C8Z C9Z 120.5(7) . .
C7Z C8Z H8Z 119.8 . .
C9Z C8Z H8Z 119.8 . .
C10Z C9Z C8Z 117.6(7) . .
C10Z C9Z C12Z 119.4(7) . .
C8Z C9Z C12Z 123.0(7) . .
N2Z C10Z C9Z 119.5(7) . .
N2Z C10Z C5Z 120.4(7) . .
C9Z C10Z C5Z 120.0(7) . .
C12Z C11Z C4Z 120.3(8) . .
C12Z C11Z H11Z 119.9 . .
C4Z C11Z H11Z 119.9 . .
C11Z C12Z C9Z 121.6(8) . .
C11Z C12Z H12Z 119.2 . .
C9Z C12Z H12Z 119.2 . .
C1Z N1Z C5Z 116.9(7) . .
C6Z N2Z C10Z 122.9(7) . .
C6Z N2Z H2Z1 118.6 . .
C10Z N2Z H2Z1 118.6 . .
N1V C1V C2V 122.4(9) . .
N1V C1V H1V 118.8 . .
C2V C1V H1V 118.8 . .
C3V C2V C1V 117.4(9) . .
C3V C2V H2V 121.3 . .
C1V C2V H2V 121.3 . .
C2V C3V C4V 120.4(8) . .
C2V C3V H3V 119.8 . .
C4V C3V H3V 119.8 . .
C5V C4V C3V 118.3(8) . .
C5V C4V C11V 118.5(8) . .
C3V C4V C11V 123.2(8) . .
N1V C5V C4V 120.0(8) . .
N1V C5V C10V 118.7(7) . .
C4V C5V C10V 121.3(8) . .
N2V C6V C7V 125.1(9) . .
N2V C6V H6V 117.5 . .
C7V C6V H6V 117.5 . .
C8V C7V C6V 119.2(10) . .
C8V C7V H7V 120.4 . .
C6V C7V H7V 120.4 . .
C7V C8V C9V 119.7(10) . .
C7V C8V H8V 120.2 . .
C9V C8V H8V 120.2 . .
C8V C9V C10V 116.6(9) . .
C8V C9V C12V 123.8(9) . .
C10V C9V C12V 119.7(8) . .
N2V C10V C9V 123.9(8) . .
N2V C10V C5V 118.2(8) . .
C9V C10V C5V 117.9(8) . .
C12V C11V C4V 120.9(8) . .
C12V C11V H11V 119.6 . .
C4V C11V H11V 119.6 . .
C11V C12V C9V 121.7(9) . .
C11V C12V H12V 119.1 . .
C9V C12V H12V 119.1 . .
C1V N1V C5V 121.4(8) . .
C1V N1V H1V1 119.3 . .
C5V N1V H1V1 119.3 . .
C6V N2V C10V 115.6(9) . .
N1U C1U C2U 120.4(10) . .
N1U C1U H1U 119.8 . .
C2U C1U H1U 119.8 . .
C1U C2U C3U 120.7(10) . .
C1U C2U H2U 119.7 . .
C3U C2U H2U 119.7 . .
C4U C3U C2U 119.9(10) . .
C4U C3U H3U 120.1 . .
C2U C3U H3U 120.1 . .
C3U C4U C11U 126.1(9) . .
C3U C4U C5U 116.7(10) . .
C11U C4U C5U 117.2(8) . .
N1U C5U C10U 119.6(9) . .
N1U C5U C4U 120.5(9) . .
C10U C5U C4U 120.0(8) . .
N2U C6U C7U 123.6(9) . .
N2U C6U H6U 118.2 . .
C7U C6U H6U 118.2 . .
C8U C7U C6U 118.9(9) . .
C8U C7U H7U 120.6 . .
C6U C7U H7U 120.6 . .
C7U C8U C9U 119.5(9) . .
C7U C8U H8U 120.2 . .
C9U C8U H8U 120.2 . .
C8U C9U C10U 117.9(9) . .
C8U C9U C12U 122.2(9) . .
C10U C9U C12U 119.8(9) . .
N2U C10U C9U 123.3(9) . .
N2U C10U C5U 117.4(9) . .
C9U C10U C5U 119.2(8) . .
C12U C11U C4U 123.7(9) . .
C12U C11U H11U 118.1 . .
C4U C11U H11U 118.1 . .
C11U C12U C9U 120.0(10) . .
C11U C12U H12U 120.0 . .
C9U C12U H12U 120.0 . .
C1U N1U C5U 121.8(9) . .
C1U N1U H1U1 119.1 . .
C5U N1U H1U1 119.1 . .
C6U N2U C10U 116.7(8) . .
C1S O1S H1S 109.5 . .
O1S C1S C2S 112.1(9) . .
O1S C1S H1S1 109.2 . .
C2S C1S H1S1 109.2 . .
O1S C1S H1S2 109.2 . .
C2S C1S H1S2 109.2 . .
H1S1 C1S H1S2 107.9 . .
C1S C2S H2S1 109.5 . .
C1S C2S H2S2 109.5 . .
H2S1 C2S H2S2 109.5 . .
C1S C2S H2S3 109.5 . .
H2S1 C2S H2S3 109.5 . .
H2S2 C2S H2S3 109.5 . .

loop_
_geom_bond_atom_site_label_1
_geom_bond_atom_site_label_2
_geom_bond_distance
_geom_bond_site_symmetry_2
C1A C6A 1.394(11) .
C1A C2A 1.405(11) .
C1A C7D 1.526(10) 7_566
C1B C2B 1.393(10) .
C1B C6B 1.398(10) .
C1B C7A 1.524(10) .
C1C C2C 1.390(11) .
C1C C6C 1.394(11) .
C1C C7B 1.524(10) .
C1D C2D 1.392(12) .
C1D C6D 1.413(11) .
C1D C7C 1.494(11) .
C2A C3A 1.402(11) .
C2A H2A 0.9500 .
C2B C3B 1.386(11) .
C2B H2B 0.9500 .
C2C C3C 1.392(11) .
C2C H2C 0.9500 .
C2D C3D 1.387(12) .
C2D H2D 0.9500 .
C3A C4A 1.394(11) .
C3A S1A1 1.771(9) .
C3A S1A2 1.79(3) .
C3B C4B 1.395(11) .
C3B S1B 1.775(8) .
C3C C4C 1.381(11) .
C3C S1C 1.768(7) .
C3D C4D 1.401(11) .
C3D S1D2 1.75(3) .
C3D S1D1 1.781(9) .
C4A C5A 1.372(11) .
C4A H4A 0.9500 .
C4B C5B 1.412(11) .
C4B H4B 0.9500 .
C4C C5C 1.390(11) .
C4C H4C 0.9500 .
C4D C5D 1.380(11) .
C4D H4D 0.9500 .
C5A C6A 1.407(11) .
C5A C7A 1.505(10) .
C5B C6B 1.399(11) .
C5B C7B 1.517(11) .
C5C C6C 1.413(11) .
C5C C7C 1.533(11) .
C5D C6D 1.408(11) .
C5D C7D 1.517(11) .
C6A O4A 1.358(9) .
C6B O4B 1.362(9) .
C6C O4C 1.360(9) .
C6D O4D 1.336(9) .
C7A H7A1 0.9900 .
C7A H7A2 0.9900 .
C7B H7B1 0.9900 .
C7B H7B2 0.9900 .
C7C H7C1 0.9900 .
C7C H7C2 0.9900 .
C7D C1A 1.526(10) 7_566
C7D H7D1 0.9900 .
C7D H7D2 0.9900 .
O4A H4A1 0.8400 .
O4B H4B1 0.8400 .
O4C H4C1 0.8400 .
S1A1 O1A1 1.421(16) .
S1A1 O3A1 1.446(10) .
S1A1 O2A1 1.460(10) .
S1A2 O3A2 1.436(19) .
S1A2 O1A2 1.446(16) .
S1A2 O2A2 1.478(19) .
S1B O1B2 1.433(18) .
S1B O3B2 1.435(18) .
S1B O1B1 1.436(6) .
S1B O2B1 1.439(7) .
S1B O2B2 1.440(18) .
S1B O3B1 1.458(7) .
S1C O1C 1.450(6) .
S1C O3C 1.454(6) .
S1C O2C 1.460(6) .
S1D1 O2D1 1.414(16) .
S1D1 O1D1 1.430(9) .
S1D1 O3D1 1.478(9) .
S1D2 O3D2 1.437(17) .
S1D2 O2D2 1.443(19) .
S1D2 O1D2 1.47(2) .
C1X N1X 1.323(11) .
C1X C2X 1.397(13) .
C1X H1X 0.9500 .
C2X C3X 1.345(13) .
C2X H2X 0.9500 .
C3X C4X 1.423(12) .
C3X H3X 0.9500 .
C4X C5X 1.406(11) .
C4X C11X 1.432(13) .
C5X N1X 1.339(11) .
C5X C10X 1.451(12) .
C6X N2X 1.316(11) .
C6X C7X 1.390(13) .
C6X H6X 0.9500 .
C7X C8X 1.381(13) .
C7X H7X 0.9500 .
C8X C9X 1.418(12) .
C8X H8X 0.9500 .
C9X C10X 1.390(12) .
C9X C12X 1.430(12) .
C10X N2X 1.365(10) .
C11X C12X 1.360(13) .
C11X H11X 0.9500 .
C12X H12X 0.9500 .
N2X H2X1 0.8800 .
N1Y C1Y 1.321(15) .
N1Y C5Y 1.344(13) .
N2Y C6Y 1.326(13) .
N2Y C10Y 1.376(13) .
N2Y H2YN 0.8800 .
C1Y C2Y 1.405(17) .
C1Y H1Y 0.9500 .
C2Y C3Y 1.389(17) .
C2Y H2Y 0.9500 .
C3Y C4Y 1.408(15) .
C3Y H3Y 0.9500 .
C4Y C5Y 1.408(13) .
C4Y C11Y 1.426(16) .
C5Y C10Y 1.418(14) .
C6Y C7Y 1.384(15) .
C6Y H6Y 0.9500 .
C7Y C8Y 1.354(16) .
C7Y H7Y 0.9500 .
C8Y C9Y 1.397(16) .
C8Y H8Y 0.9500 .
C9Y C10Y 1.416(15) .
C9Y C12Y 1.419(16) .
C11Y C12Y 1.351(16) .
C11Y H11Y 0.9500 .
C12Y H12Y 0.9500 .
N1W C1W 1.3900 .
N1W C5W 1.3900 .
C1W C2W 1.3900 .
C1W H1W 0.9500 .
C2W C3W 1.3900 .
C2W H2W 0.9500 .
C3W C4W 1.3900 .
C3W H3W 0.9500 .
C4W C5W 1.3900 .
C4W C11W 1.391(9) .
C5W C10W 1.387(8) .
N2W C6W 1.3900 .
N2W C10W 1.3900 .
N2W H2W1 0.8800 .
C6W C7W 1.3900 .
C6W H6W 0.9500 .
C7W C8W 1.3900 .
C7W H7W 0.9500 .
C8W C9W 1.3900 .
C8W H8W 0.9500 .
C9W C10W 1.3900 .
C9W C12W 1.392(9) .
C11W C12W 1.390(9) .
C11W H11W 0.9500 .
C12W H12W 0.9500 .
C1Z N1Z 1.334(11) .
C1Z C2Z 1.413(13) .
C1Z H1Z 0.9500 .
C2Z C3Z 1.365(12) .
C2Z H2Z 0.9500 .
C3Z C4Z 1.407(12) .
C3Z H3Z 0.9500 .
C4Z C5Z 1.415(12) .
C4Z C11Z 1.440(12) .
C5Z N1Z 1.353(10) .
C5Z C10Z 1.437(11) .
C6Z N2Z 1.335(10) .
C6Z C7Z 1.388(12) .
C6Z H6Z 0.9500 .
C7Z C8Z 1.351(12) .
C7Z H7Z 0.9500 .
C8Z C9Z 1.428(11) .
C8Z H8Z 0.9500 .
C9Z C10Z 1.399(10) .
C9Z C12Z 1.439(12) .
C10Z N2Z 1.345(10) .
C11Z C12Z 1.332(12) .
C11Z H11Z 0.9500 .
C12Z H12Z 0.9500 .
N2Z H2Z1 0.8800 .
C1V N1V 1.319(12) .
C1V C2V 1.399(13) .
C1V H1V 0.9500 .
C2V C3V 1.395(13) .
C2V H2V 0.9500 .
C3V C4V 1.410(12) .
C3V H3V 0.9500 .
C4V C5V 1.402(11) .
C4V C11V 1.431(13) .
C5V N1V 1.365(11) .
C5V C10V 1.434(12) .
C6V N2V 1.324(12) .
C6V C7V 1.368(15) .
C6V H6V 0.9500 .
C7V C8V 1.358(14) .
C7V H7V 0.9500 .
C8V C9V 1.400(13) .
C8V H8V 0.9500 .
C9V C10V 1.403(13) .
C9V C12V 1.433(12) .
C10V N2V 1.363(11) .
C11V C12V 1.331(13) .
C11V H11V 0.9500 .
C12V H12V 0.9500 .
N1V H1V1 0.8800 .
C1U N1U 1.336(12) .
C1U C2U 1.361(14) .
C1U H1U 0.9500 .
C2U C3U 1.400(16) .
C2U H2U 0.9500 .
C3U C4U 1.397(14) .
C3U H3U 0.9500 .
C4U C11U 1.407(15) .
C4U C5U 1.436(13) .
C5U N1U 1.356(12) .
C5U C10U 1.423(13) .
C6U N2U 1.326(12) .
C6U C7U 1.398(14) .
C6U H6U 0.9500 .
C7U C8U 1.369(14) .
C7U H7U 0.9500 .
C8U C9U 1.376(13) .
C8U H8U 0.9500 .
C9U C10U 1.404(13) .
C9U C12U 1.425(14) .
C10U N2U 1.355(11) .
C11U C12U 1.331(14) .
C11U H11U 0.9500 .
C12U H12U 0.9500 .
N1U H1U1 0.8800 .
O1S C1S 1.457(11) .
O1S H1S 0.8400 .
C1S C2S 1.497(15) .
C1S H1S1 0.9900 .
C1S H1S2 0.9900 .
C2S H2S1 0.9800 .
C2S H2S2 0.9800 .
C2S H2S3 0.9800 .

loop_
_geom_hbond_atom_site_label_D
_geom_hbond_atom_site_label_H
_geom_hbond_atom_site_label_A
_geom_hbond_distance_DH
_geom_hbond_distance_HA
_geom_hbond_distance_DA
_geom_hbond_angle_DHA
_geom_hbond_site_symmetry_A
C2A H2A O3A2 0.95 2.41 2.87(5) 109.6 .
O4A H4A1 O4D 0.84 1.81 2.628(7) 163.5 7_566
O4B H4B1 O4C 0.84 1.87 2.686(8) 163.6 .
O4C H4C1 O4D 0.84 1.68 2.477(7) 158.7 .
C1X H1X O2D1 0.95 2.61 3.20(2) 120.7 4_556
C1X H1X O1D2 0.95 2.41 3.02(3) 121.7 4_556
C2X H2X O3D1 0.95 2.66 3.558(13) 157.8 4_556
C6X H6X O5W 0.95 2.53 3.388(11) 150.9 .
N2X H2X1 O3C 0.88 1.97 2.772(9) 151.3 .
N2Y H2YN O13W 0.88 1.85 2.679(14) 155.5 .
C6Y H6Y O2C 0.95 2.30 3.155(14) 149.6 .
C7Y H7Y O3C 0.95 2.62 3.325(14) 131.4 .
N2W H2W1 O14W 0.88 1.89 2.75(5) 166.9 .
C6W H6W O2W 0.95 2.53 3.37(3) 147.8 .
C6Z H6Z O1C 0.95 2.45 3.244(10) 141.2 4_546
C7Z H7Z O5W 0.95 2.57 3.212(11) 125.3 .
N2Z H2Z1 O1W 0.88 1.91 2.705(9) 150.0 .
C1V H1V O15W 0.95 2.65 3.52(2) 152.3 3_455
N1V H1V1 O3W 0.88 1.91 2.734(10) 154.5 .
C1U H1U O3B1 0.95 2.62 3.427(14) 142.4 7_566
C1U H1U O9W 0.95 2.59 3.157(14) 118.6 3_545
N1U H1U1 O4W 0.88 1.97 2.800(11) 157.4 3_545
O1S H1S O2A1 0.84 1.96 2.690(13) 144.7 .
O1S H1S O2A2 0.84 2.49 3.12(6) 133.1 .

loop_
_geom_torsion_atom_site_label_1
_geom_torsion_atom_site_label_2
_geom_torsion_atom_site_label_3
_geom_torsion_atom_site_label_4
_geom_torsion
_geom_torsion_site_symmetry_1
_geom_torsion_site_symmetry_4
C6A C1A C2A C3A 0.7(11) . .
C7D C1A C2A C3A 178.5(7) 7_566 .
C6B C1B C2B C3B -0.2(11) . .
C7A C1B C2B C3B -177.9(7) . .
C6C C1C C2C C3C 2.0(11) . .
C7B C1C C2C C3C 179.7(7) . .
C6D C1D C2D C3D 0.6(12) . .
C7C C1D C2D C3D 179.6(7) . .
C1A C2A C3A C4A -2.6(11) . .
C1A C2A C3A S1A1 177.8(6) . .
C1A C2A C3A S1A2 -172.9(15) . .
C1B C2B C3B C4B -3.5(12) . .
C1B C2B C3B S1B 175.1(6) . .
C1C C2C C3C C4C -1.4(11) . .
C1C C2C C3C S1C 174.5(6) . .
C1D C2D C3D C4D 2.6(12) . .
C1D C2D C3D S1D2 180.0(11) . .
C1D C2D C3D S1D1 -177.0(6) . .
C2A C3A C4A C5A 1.3(12) . .
S1A1 C3A C4A C5A -179.0(6) . .
S1A2 C3A C4A C5A 170.1(19) . .
C2B C3B C4B C5B 2.4(12) . .
S1B C3B C4B C5B -176.1(6) . .
C2C C3C C4C C5C 1.1(12) . .
S1C C3C C4C C5C -174.7(6) . .
C2D C3D C4D C5D -2.9(12) . .
S1D2 C3D C4D C5D -179.5(13) . .
S1D1 C3D C4D C5D 176.7(6) . .
C3A C4A C5A C6A 1.7(11) . .
C3A C4A C5A C7A -176.9(7) . .
C3B C4B C5B C6B 2.2(11) . .
C3B C4B C5B C7B -175.5(7) . .
C3C C4C C5C C6C -1.5(11) . .
C3C C4C C5C C7C -179.2(7) . .
C3D C4D C5D C6D -0.1(11) . .
C3D C4D C5D C7D -178.6(7) . .
C2A C1A C6A O4A -180.0(7) . .
C7D C1A C6A O4A 2.3(11) 7_566 .
C2A C1A C6A C5A 2.4(11) . .
C7D C1A C6A C5A -175.3(7) 7_566 .
C4A C5A C6A O4A 178.7(7) . .
C7A C5A C6A O4A -2.8(10) . .
C4A C5A C6A C1A -3.6(11) . .
C7A C5A C6A C1A 175.0(7) . .
C2B C1B C6B O4B -177.9(7) . .
C7A C1B C6B O4B -0.1(10) . .
C2B C1B C6B C5B 5.0(11) . .
C7A C1B C6B C5B -177.1(7) . .
C4B C5B C6B O4B 177.0(7) . .
C7B C5B C6B O4B -5.3(12) . .
C4B C5B C6B C1B -6.0(11) . .
C7B C5B C6B C1B 171.6(7) . .
C2C C1C C6C O4C 179.9(7) . .
C7B C1C C6C O4C 2.3(11) . .
C2C C1C C6C C5C -2.4(11) . .
C7B C1C C6C C5C 180.0(7) . .
C4C C5C C6C O4C 179.7(7) . .
C7C C5C C6C O4C -2.7(11) . .
C4C C5C C6C C1C 2.2(11) . .
C7C C5C C6C C1C 179.8(7) . .
C4D C5D C6D O4D -174.2(7) . .
C7D C5D C6D O4D 4.2(11) . .
C4D C5D C6D C1D 3.3(11) . .
C7D C5D C6D C1D -178.2(7) . .
C2D C1D C6D O4D 174.0(7) . .
C7C C1D C6D O4D -4.9(11) . .
C2D C1D C6D C5D -3.6(11) . .
C7C C1D C6D C5D 177.4(7) . .
C4A C5A C7A C1B 90.9(9) . .
C6A C5A C7A C1B -87.7(8) . .
C2B C1B C7A C5A -18.3(10) . .
C6B C1B C7A C5A 164.0(7) . .
C6B C5B C7B C1C 101.2(9) . .
C4B C5B C7B C1C -81.2(9) . .
C2C C1C C7B C5B 105.4(8) . .
C6C C1C C7B C5B -77.0(9) . .
C2D C1D C7C C5C -82.4(9) . .
C6D C1D C7C C5C 96.5(9) . .
C4C C5C C7C C1D 108.7(8) . .
C6C C5C C7C C1D -68.9(9) . .
C4D C5D C7D C1A 98.0(9) . 7_566
C6D C5D C7D C1A -80.4(9) . 7_566
C4A C3A S1A1 O1A1 -73.9(11) . .
C2A C3A S1A1 O1A1 105.8(11) . .
S1A2 C3A S1A1 O1A1 68(4) . .
C4A C3A S1A1 O3A1 166.3(7) . .
C2A C3A S1A1 O3A1 -14.0(9) . .
S1A2 C3A S1A1 O3A1 -52(4) . .
C4A C3A S1A1 O2A1 45.7(8) . .
C2A C3A S1A1 O2A1 -134.6(8) . .
S1A2 C3A S1A1 O2A1 -172(4) . .
C4A C3A S1A2 O3A2 -172(3) . .
C2A C3A S1A2 O3A2 -2(3) . .
S1A1 C3A S1A2 O3A2 145(4) . .
C4A C3A S1A2 O1A2 -44(4) . .
C2A C3A S1A2 O1A2 125(2) . .
S1A1 C3A S1A2 O1A2 -88(3) . .
C4A C3A S1A2 O2A2 65(3) . .
C2A C3A S1A2 O2A2 -125.1(18) . .
S1A1 C3A S1A2 O2A2 22(3) . .
C2B C3B S1B O1B2 -47(3) . .
C4B C3B S1B O1B2 132(3) . .
C2B C3B S1B O3B2 96(3) . .
C4B C3B S1B O3B2 -85(3) . .
C2B C3B S1B O1B1 145.7(6) . .
C4B C3B S1B O1B1 -35.8(8) . .
C2B C3B S1B O2B1 -92.5(7) . .
C4B C3B S1B O2B1 86.0(7) . .
C2B C3B S1B O2B2 -164(6) . .
C4B C3B S1B O2B2 14(6) . .
C2B C3B S1B O3B1 25.0(8) . .
C4B C3B S1B O3B1 -156.4(7) . .
C4C C3C S1C O1C 13.7(7) . .
C2C C3C S1C O1C -162.1(6) . .
C4C C3C S1C O3C -107.3(7) . .
C2C C3C S1C O3C 76.9(7) . .
C4C C3C S1C O2C 132.6(6) . .
C2C C3C S1C O2C -43.2(7) . .
C2D C3D S1D1 O2D1 52.4(12) . .
C4D C3D S1D1 O2D1 -127.2(11) . .
S1D2 C3D S1D1 O2D1 64(4) . .
C2D C3D S1D1 O1D1 -66.5(8) . .
C4D C3D S1D1 O1D1 113.9(7) . .
S1D2 C3D S1D1 O1D1 -55(4) . .
C2D C3D S1D1 O3D1 171.2(7) . .
C4D C3D S1D1 O3D1 -8.4(8) . .
S1D2 C3D S1D1 O3D1 -177(4) . .
C2D C3D S1D2 O3D2 -36(2) . .
C4D C3D S1D2 O3D2 141.0(18) . .
S1D1 C3D S1D2 O3D2 155(5) . .
C2D C3D S1D2 O2D2 -152.0(19) . .
C4D C3D S1D2 O2D2 25(2) . .
S1D1 C3D S1D2 O2D2 39(4) . .
C2D C3D S1D2 O1D2 82.8(19) . .
C4D C3D S1D2 O1D2 -100(2) . .
S1D1 C3D S1D2 O1D2 -87(4) . .
N1X C1X C2X C3X -1.6(14) . .
C1X C2X C3X C4X 0.8(13) . .
C2X C3X C4X C5X 1.3(11) . .
C2X C3X C4X C11X -179.9(8) . .
C3X C4X C5X N1X -3.1(11) . .
C11X C4X C5X N1X 178.0(8) . .
C3X C4X C5X C10X 177.5(7) . .
C11X C4X C5X C10X -1.4(11) . .
N2X C6X C7X C8X 1.6(12) . .
C6X C7X C8X C9X -0.9(12) . .
C7X C8X C9X C10X -1.4(12) . .
C7X C8X C9X C12X -179.0(8) . .
C8X C9X C10X N2X 3.1(11) . .
C12X C9X C10X N2X -179.3(7) . .
C8X C9X C10X C5X -177.3(7) . .
C12X C9X C10X C5X 0.3(12) . .
N1X C5X C10X N2X 1.0(10) . .
C4X C5X C10X N2X -179.6(7) . .
N1X C5X C10X C9X -178.6(7) . .
C4X C5X C10X C9X 0.9(11) . .
C5X C4X C11X C12X 0.8(13) . .
C3X C4X C11X C12X -178.0(8) . .
C4X C11X C12X C9X 0.4(13) . .
C10X C9X C12X C11X -0.9(12) . .
C8X C9X C12X C11X 176.6(8) . .
C2X C1X N1X C5X 0.1(12) . .
C4X C5X N1X C1X 2.4(11) . .
C10X C5X N1X C1X -178.2(7) . .
C7X C6X N2X C10X 0.1(12) . .
C9X C10X N2X C6X -2.6(12) . .
C5X C10X N2X C6X 177.9(7) . .
C5Y N1Y C1Y C2Y -0.3(16) . .
N1Y C1Y C2Y C3Y -0.6(18) . .
C1Y C2Y C3Y C4Y 1.7(17) . .
C2Y C3Y C4Y C5Y -1.8(15) . .
C2Y C3Y C4Y C11Y 179.7(11) . .
C1Y N1Y C5Y C4Y 0.2(15) . .
C1Y N1Y C5Y C10Y 179.5(10) . .
C3Y C4Y C5Y N1Y 0.9(15) . .
C11Y C4Y C5Y N1Y 179.5(11) . .
C3Y C4Y C5Y C10Y -178.5(10) . .
C11Y C4Y C5Y C10Y 0.1(15) . .
C10Y N2Y C6Y C7Y -1.4(16) . .
N2Y C6Y C7Y C8Y 0.4(16) . .
C6Y C7Y C8Y C9Y 0.8(16) . .
C7Y C8Y C9Y C10Y -1.0(15) . .
C7Y C8Y C9Y C12Y 179.7(11) . .
C6Y N2Y C10Y C9Y 1.2(14) . .
C6Y N2Y C10Y C5Y -178.6(11) . .
C8Y C9Y C10Y N2Y -0.1(14) . .
C12Y C9Y C10Y N2Y 179.3(10) . .
C8Y C9Y C10Y C5Y 179.7(11) . .
C12Y C9Y C10Y C5Y -0.9(17) . .
N1Y C5Y C10Y N2Y 0.3(14) . .
C4Y C5Y C10Y N2Y 179.7(9) . .
N1Y C5Y C10Y C9Y -179.5(10) . .
C4Y C5Y C10Y C9Y -0.1(16) . .
C5Y C4Y C11Y C12Y 0.9(16) . .
C3Y C4Y C11Y C12Y 179.4(10) . .
C4Y C11Y C12Y C9Y -2.0(16) . .
C8Y C9Y C12Y C11Y -178.8(11) . .
C10Y C9Y C12Y C11Y 1.9(16) . .
C5W N1W C1W C2W 0.0 . .
N1W C1W C2W C3W 0.0 . .
C1W C2W C3W C4W 0.0 . .
C2W C3W C4W C5W 0.0 . .
C2W C3W C4W C11W 176(3) . .
C3W C4W C5W C10W 178(3) . .
C11W C4W C5W C10W 2(4) . .
C3W C4W C5W N1W 0.0 . .
C11W C4W C5W N1W -176(3) . .
C1W N1W C5W C10W -178(3) . .
C1W N1W C5W C4W 0.0 . .
C10W N2W C6W C7W 0.0 . .
N2W C6W C7W C8W 0.0 . .
C6W C7W C8W C9W 0.0 . .
C7W C8W C9W C10W 0.0 . .
C7W C8W C9W C12W 176(7) . .
C4W C5W C10W C9W -4(2) . .
N1W C5W C10W C9W 174(2) . .
C4W C5W C10W N2W 178(3) . .
N1W C5W C10W N2W -4(5) . .
C8W C9W C10W C5W -178(5) . .
C12W C9W C10W C5W 6(4) . .
C8W C9W C10W N2W 0.0 . .
C12W C9W C10W N2W -176(7) . .
C6W N2W C10W C5W 178(5) . .
C6W N2W C10W C9W 0.0 . .
C3W C4W C11W C12W -178(3) . .
C5W C4W C11W C12W -2(5) . .
C4W C11W C12W C9W 4(7) . .
C10W C9W C12W C11W -6(7) . .
C8W C9W C12W C11W 178(4) . .
N1Z C1Z C2Z C3Z 0.0(14) . .
C1Z C2Z C3Z C4Z 0.8(13) . .
C2Z C3Z C4Z C5Z -1.2(12) . .
C2Z C3Z C4Z C11Z 178.3(8) . .
C3Z C4Z C5Z N1Z 1.0(12) . .
C11Z C4Z C5Z N1Z -178.6(8) . .
C3Z C4Z C5Z C10Z 179.5(7) . .
C11Z C4Z C5Z C10Z 0.0(11) . .
N2Z C6Z C7Z C8Z -0.5(13) . .
C6Z C7Z C8Z C9Z 0.9(12) . .
C7Z C8Z C9Z C10Z -0.6(11) . .
C7Z C8Z C9Z C12Z 180.0(8) . .
C8Z C9Z C10Z N2Z 0.0(11) . .
C12Z C9Z C10Z N2Z 179.4(7) . .
C8Z C9Z C10Z C5Z -177.2(7) . .
C12Z C9Z C10Z C5Z 2.2(11) . .
N1Z C5Z C10Z N2Z -0.5(11) . .
C4Z C5Z C10Z N2Z -179.1(7) . .
N1Z C5Z C10Z C9Z 176.7(7) . .
C4Z C5Z C10Z C9Z -2.0(11) . .
C3Z C4Z C11Z C12Z -177.8(8) . .
C5Z C4Z C11Z C12Z 1.7(13) . .
C4Z C11Z C12Z C9Z -1.5(13) . .
C10Z C9Z C12Z C11Z -0.5(12) . .
C8Z C9Z C12Z C11Z 178.9(8) . .
C2Z C1Z N1Z C5Z -0.3(12) . .
C4Z C5Z N1Z C1Z -0.2(11) . .
C10Z C5Z N1Z C1Z -178.8(7) . .
C7Z C6Z N2Z C10Z -0.2(12) . .
C9Z C10Z N2Z C6Z 0.4(11) . .
C5Z C10Z N2Z C6Z 177.6(7) . .
N1V C1V C2V C3V 1.1(14) . .
C1V C2V C3V C4V 0.2(14) . .
C2V C3V C4V C5V -0.8(13) . .
C2V C3V C4V C11V 179.9(9) . .
C3V C4V C5V N1V 0.2(12) . .
C11V C4V C5V N1V 179.5(7) . .
C3V C4V C5V C10V -179.5(8) . .
C11V C4V C5V C10V -0.1(12) . .
N2V C6V C7V C8V -0.7(14) . .
C6V C7V C8V C9V -0.1(13) . .
C7V C8V C9V C10V 0.6(12) . .
C7V C8V C9V C12V -178.8(8) . .
C8V C9V C10V N2V -0.4(12) . .
C12V C9V C10V N2V 179.0(7) . .
C8V C9V C10V C5V 179.9(7) . .
C12V C9V C10V C5V -0.8(12) . .
N1V C5V C10V N2V 1.0(11) . .
C4V C5V C10V N2V -179.4(7) . .
N1V C5V C10V C9V -179.2(7) . .
C4V C5V C10V C9V 0.4(11) . .
C5V C4V C11V C12V 0.2(12) . .
C3V C4V C11V C12V 179.5(8) . .
C4V C11V C12V C9V -0.6(13) . .
C8V C9V C12V C11V -179.8(9) . .
C10V C9V C12V C11V 0.9(13) . .
C2V C1V N1V C5V -1.8(14) . .
C4V C5V N1V C1V 1.1(12) . .
C10V C5V N1V C1V -179.2(8) . .
C7V C6V N2V C10V 0.9(13) . .
C9V C10V N2V C6V -0.3(12) . .
C5V C10V N2V C6V 179.4(7) . .
N1U C1U C2U C3U 2.2(14) . .
C1U C2U C3U C4U -0.5(14) . .
C2U C3U C4U C11U 178.0(9) . .
C2U C3U C4U C5U -0.9(13) . .
C3U C4U C5U N1U 0.7(12) . .
C11U C4U C5U N1U -178.2(8) . .
C3U C4U C5U C10U -178.5(8) . .
C11U C4U C5U C10U 2.5(12) . .
N2U C6U C7U C8U -0.4(16) . .
C6U C7U C8U C9U -1.0(14) . .
C7U C8U C9U C10U 2.3(13) . .
C7U C8U C9U C12U -178.0(9) . .
C8U C9U C10U N2U -2.4(13) . .
C12U C9U C10U N2U 177.9(8) . .
C8U C9U C10U C5U -179.9(8) . .
C12U C9U C10U C5U 0.4(12) . .
N1U C5U C10U N2U 1.0(12) . .
C4U C5U C10U N2U -179.7(8) . .
N1U C5U C10U C9U 178.7(8) . .
C4U C5U C10U C9U -2.0(12) . .
C3U C4U C11U C12U 179.7(9) . .
C5U C4U C11U C12U -1.4(14) . .
C4U C11U C12U C9U -0.2(15) . .
C8U C9U C12U C11U -178.9(9) . .
C10U C9U C12U C11U 0.7(13) . .
C2U C1U N1U C5U -2.3(14) . .
C10U C5U N1U C1U -179.9(8) . .
C4U C5U N1U C1U 0.9(13) . .
C7U C6U N2U C10U 0.4(15) . .
C9U C10U N2U C6U 1.0(13) . .
C5U C10U N2U C6U 178.6(8) . .
